data_8106461
loop_
_publ_author_name
'Barakat, Assem'
'Ali, M.'
'Al-Majid, Abdullah Mohammed'
'Ghabbour, Hazem A.'

_publ_section_title
;
 Crystal structure of 2-(4-oxo-2-thioxothiazolidin-3-yl)acetic acid
 monohydrate, C5H7NO4S2
;
_journal_issue 1
_journal_name_full 'Zeitschrift f\"ur Kristallographie - New Crystal Structures'
_journal_page_first 141
_journal_page_last 142
_journal_paper_doi 10.1515/ncrs-2016-0197
_journal_volume 232
_journal_year 2017
_chemical_formula_sum 'C5 H7 N O4 S2'
_chemical_formula_weight 209.24
_space_group_crystal_system monoclinic
_space_group_IT_number 14
_space_group_name_Hall '-P 2yn'
_space_group_name_H-M_alt 'P 1 21/n 1'
_atom_sites_solution_hydrogens mixed
_cell_angle_alpha 90
_cell_angle_beta 92.8450(10)
_cell_angle_gamma 90
_cell_formula_units_Z 4
_cell_length_a 4.8114(2)
_cell_length_b 12.1265(5)
_cell_length_c 14.2881(6)
_cell_measurement_reflns_used 9456
_cell_measurement_temperature 100(2)
_cell_measurement_theta_max 33.14
_cell_measurement_theta_min 2.20
_cell_volume 832.62(6)
_computing_cell_refinement 'Bruker SAINT'
_computing_data_collection 'Bruker APEX2'
_computing_data_reduction 'Bruker SAINT'
_computing_molecular_graphics 'Bruker SHELXTL'
_computing_publication_material 'Bruker SHELXTL'
_computing_structure_refinement 'SHELXL-2014 (Sheldrick 2014)'
_computing_structure_solution 'SHELXS-97 (Sheldrick 2008)'
_diffrn_ambient_temperature 100(2)
_diffrn_measured_fraction_theta_full 0.997
_diffrn_measured_fraction_theta_max 0.997
_diffrn_measurement_device_type 'Bruker APEX-II CCD'
_diffrn_measurement_method '\f and \w scans'
_diffrn_radiation_type MoK\a
_diffrn_radiation_wavelength 0.71073
_diffrn_reflns_av_R_equivalents 0.0477
_diffrn_reflns_av_unetI/netI 0.0444
_diffrn_reflns_Laue_measured_fraction_full 0.997
_diffrn_reflns_Laue_measured_fraction_max 0.997
_diffrn_reflns_limit_h_max 7
_diffrn_reflns_limit_h_min -4
_diffrn_reflns_limit_k_max 18
_diffrn_reflns_limit_k_min -18
_diffrn_reflns_limit_l_max 21
_diffrn_reflns_limit_l_min -21
_diffrn_reflns_number 14027
_diffrn_reflns_point_group_measured_fraction_full 0.997
_diffrn_reflns_point_group_measured_fraction_max 0.997
_diffrn_reflns_theta_full 25.242
_diffrn_reflns_theta_max 33.160
_diffrn_reflns_theta_min 2.855
_exptl_absorpt_coefficient_mu 0.613
_exptl_absorpt_correction_T_max 0.9103
_exptl_absorpt_correction_T_min 0.7869
_exptl_absorpt_correction_type multi-scan
_exptl_absorpt_process_details SADABS_Bruker_2014
_exptl_crystal_colour yellow
_exptl_crystal_density_diffrn 1.669
_exptl_crystal_description block
_exptl_crystal_F_000 432
_exptl_crystal_size_max 0.415
_exptl_crystal_size_mid 0.236
_exptl_crystal_size_min 0.158
_refine_diff_density_max 0.390
_refine_diff_density_min -0.403
_refine_diff_density_rms 0.071
_refine_ls_extinction_coef 0.076(3)
_refine_ls_extinction_expression Fc^*^=kFc[1+0.001xFc^2^\l^3^/sin(2\q)]^-1/4^
_refine_ls_extinction_method 'SHELXL-2014/7 (Sheldrick 2014'
_refine_ls_goodness_of_fit_ref 1.032
_refine_ls_hydrogen_treatment mixed
_refine_ls_matrix_type full
_refine_ls_number_parameters 122
_refine_ls_number_reflns 3169
_refine_ls_number_restraints 0
_refine_ls_restrained_S_all 1.032
_refine_ls_R_factor_all 0.0431
_refine_ls_R_factor_gt 0.0302
_refine_ls_shift/su_max 0.001
_refine_ls_shift/su_mean 0.000
_refine_ls_structure_factor_coef Fsqd
_refine_ls_weighting_details 'w=1/[\s^2^(Fo^2^)+(0.0275P)^2^+0.2482P] where P=(Fo^2^+2Fc^2^)/3'
_refine_ls_weighting_scheme calc
_refine_ls_wR_factor_gt 0.0687
_refine_ls_wR_factor_ref 0.0731
_reflns_Friedel_coverage 0.000
_reflns_Friedel_fraction_full .
_reflns_Friedel_fraction_max .
_reflns_number_gt 2630
_reflns_number_total 3169
_reflns_threshold_expression 'I > 2\s(I)'
_cod_data_source_file suppl_ncrs-2016-0197_suppl.cif
_cod_data_source_block a_a
_cod_original_sg_symbol_H-M 'P 21/n'
_cod_database_code 8106461
_shelx_space_group_comment
;
The symmetry employed for this shelxl refinement is uniquely defined
by the following loop, which should always be used as a source of
symmetry information in preference to the above space-group names.
They are only intended as comments.
;
_shelx_estimated_absorpt_t_min 0.785
_shelx_estimated_absorpt_t_max 0.909

loop_
_space_group_symop_operation_xyz
'x, y, z'
'-x+1/2, y+1/2, -z+1/2'
'-x, -y, -z'
'x-1/2, -y-1/2, z-1/2'

loop_
_atom_site_label
_atom_site_type_symbol
_atom_site_fract_x
_atom_site_fract_y
_atom_site_fract_z
_atom_site_U_iso_or_equiv
_atom_site_adp_type
_atom_site_occupancy
_atom_site_site_symmetry_order
_atom_site_calc_flag
_atom_site_refinement_flags_posn
_atom_site_refinement_flags_adp
_atom_site_refinement_flags_occupancy
_atom_site_disorder_assembly
_atom_site_disorder_group
S1 S 0.77026(6) 0.58192(2) 0.06859(2) 0.01385(8) Uani 1 1 d . . . . .
S2 S 0.76677(6) 0.35067(2) 0.13791(2) 0.01437(8) Uani 1 1 d . . . . .
O1W O 0.82833(18) 0.35418(7) 0.55553(6) 0.01485(17) Uani 1 1 d . . . . .
O1 O 0.25676(18) 0.67689(6) 0.25002(6) 0.01593(17) Uani 1 1 d . . . . .
O2 O 0.75033(17) 0.50372(7) 0.37242(6) 0.01510(17) Uani 1 1 d . . . . .
O3 O 0.44554(17) 0.38165(7) 0.42586(6) 0.01399(16) Uani 1 1 d . . . . .
N1 N 0.46780(18) 0.51864(7) 0.20254(6) 0.00914(16) Uani 1 1 d . . . . .
C1 C 0.5627(3) 0.68600(9) 0.12190(8) 0.0173(2) Uani 1 1 d . . . . .
H1A H 0.6807 0.7444 0.1478 0.021 Uiso 1 1 calc R U . . .
H1B H 0.4314 0.7178 0.0758 0.021 Uiso 1 1 calc R U . . .
C2 C 0.4108(2) 0.63066(8) 0.19803(8) 0.01139(19) Uani 1 1 d . . . . .
C3 C 0.6589(2) 0.47858(9) 0.14193(7) 0.01034(19) Uani 1 1 d . . . . .
C4 C 0.3516(2) 0.45063(8) 0.27444(7) 0.00958(18) Uani 1 1 d . . . . .
H4A H 0.3276 0.3759 0.2512 0.012 Uiso 1 1 calc R U . . .
H4B H 0.1701 0.4789 0.2889 0.012 Uiso 1 1 calc R U . . .
C5 C 0.5389(2) 0.44939(8) 0.36263(7) 0.00967(18) Uani 1 1 d . . . . .
H2OW H 0.953(4) 0.3982(16) 0.5588(14) 0.037(5) Uiso 1 1 d . . . . .
H1OW H 0.798(4) 0.3326(15) 0.6080(14) 0.034(5) Uiso 1 1 d . . . . .
H1O3 H 0.559(4) 0.3769(15) 0.4693(13) 0.033(5) Uiso 1 1 d . . . . .

loop_
_atom_site_aniso_label
_atom_site_aniso_U_11
_atom_site_aniso_U_22
_atom_site_aniso_U_33
_atom_site_aniso_U_23
_atom_site_aniso_U_13
_atom_site_aniso_U_12
S1 0.01436(13) 0.01566(13) 0.01186(13) 0.00109(9) 0.00390(10) -0.00259(10)
S2 0.01418(13) 0.01285(13) 0.01618(15) -0.00135(9) 0.00189(10) 0.00346(9)
O1W 0.0157(4) 0.0169(4) 0.0118(4) 0.0024(3) -0.0013(3) -0.0020(3)
O1 0.0207(4) 0.0111(3) 0.0164(4) -0.0003(3) 0.0055(3) 0.0026(3)
O2 0.0104(3) 0.0203(4) 0.0146(4) -0.0010(3) 0.0001(3) -0.0050(3)
O3 0.0143(4) 0.0162(4) 0.0113(4) 0.0039(3) -0.0010(3) -0.0025(3)
N1 0.0091(4) 0.0090(4) 0.0094(4) 0.0016(3) 0.0012(3) -0.0005(3)
C1 0.0233(6) 0.0115(5) 0.0176(6) 0.0029(4) 0.0068(5) 0.0001(4)
C2 0.0132(5) 0.0096(4) 0.0113(5) 0.0007(4) -0.0002(4) -0.0011(4)
C3 0.0079(4) 0.0125(4) 0.0104(5) -0.0011(3) -0.0017(4) -0.0012(3)
C4 0.0084(4) 0.0096(4) 0.0108(5) 0.0014(3) 0.0008(4) -0.0016(3)
C5 0.0088(4) 0.0093(4) 0.0111(5) -0.0009(3) 0.0022(4) 0.0018(3)

loop_
_atom_type_symbol
_atom_type_description
_atom_type_scat_dispersion_real
_atom_type_scat_dispersion_imag
_atom_type_scat_source
C C 0.0033 0.0016 'International Tables Vol C Tables 4.2.6.8 and 6.1.1.4'
H H 0.0000 0.0000 'International Tables Vol C Tables 4.2.6.8 and 6.1.1.4'
N N 0.0061 0.0033 'International Tables Vol C Tables 4.2.6.8 and 6.1.1.4'
O O 0.0106 0.0060 'International Tables Vol C Tables 4.2.6.8 and 6.1.1.4'
S S 0.1246 0.1234 'International Tables Vol C Tables 4.2.6.8 and 6.1.1.4'

loop_
_geom_angle_atom_site_label_1
_geom_angle_atom_site_label_2
_geom_angle_atom_site_label_3
_geom_angle
_geom_angle_site_symmetry_1
_geom_angle_site_symmetry_3
C3 S1 C1 93.23(5) . .
H2OW O1W H1PW 109.1(19) . .
C5 O3 H1O3 109.3(13) . .
C3 N1 C2 116.84(9) . .
C3 N1 C4 122.37(9) . .
C2 N1 C4 120.49(9) . .
C2 C1 S1 107.08(7) . .
C2 C1 H1A 110.3 . .
S1 C1 H1A 110.3 . .
C2 C1 H1B 110.3 . .
S1 C1 H1B 110.3 . .
H1A C1 H1B 108.6 . .
O1 C2 N1 123.38(10) . .
O1 C2 C1 124.92(9) . .
N1 C2 C1 111.70(9) . .
N1 C3 S2 125.23(8) . .
N1 C3 S1 111.07(8) . .
S2 C3 S1 123.70(6) . .
N1 C4 C5 111.17(8) . .
N1 C4 H4A 109.4 . .
C5 C4 H4A 109.4 . .
N1 C4 H4B 109.4 . .
C5 C4 H4B 109.4 . .
H4A C4 H4B 108.0 . .
O2 C5 O3 124.88(10) . .
O2 C5 C4 123.48(10) . .
O3 C5 C4 111.63(9) . .

loop_
_geom_bond_atom_site_label_1
_geom_bond_atom_site_label_2
_geom_bond_distance
_geom_bond_site_symmetry_2
S1 C3 1.7354(11) .
S1 C1 1.8018(12) .
S2 C3 1.6377(11) .
O1W H2OW 0.80(2) .
O1W H1PW 0.81(2) .
O1 C2 1.2123(14) .
O2 C5 1.2143(13) .
O3 C5 1.3165(13) .
O3 H1O3 0.810(19) .
N1 C3 1.3820(14) .
N1 C2 1.3867(13) .
N1 C4 1.4509(13) .
C1 C2 1.4989(16) .
C1 H1A 0.9700 .
C1 H1B 0.9700 .
C4 C5 1.5122(14) .
C4 H4A 0.9700 .
C4 H4B 0.9700 .

loop_
_geom_torsion_atom_site_label_1
_geom_torsion_atom_site_label_2
_geom_torsion_atom_site_label_3
_geom_torsion_atom_site_label_4
_geom_torsion
_geom_torsion_site_symmetry_1
_geom_torsion_site_symmetry_2
_geom_torsion_site_symmetry_3
_geom_torsion_site_symmetry_4
C3 S1 C1 C2 0.06(9) . . . .
C3 N1 C2 O1 -176.69(10) . . . .
C4 N1 C2 O1 -2.76(16) . . . .
C3 N1 C2 C1 3.16(13) . . . .
C4 N1 C2 C1 177.10(9) . . . .
S1 C1 C2 O1 178.13(10) . . . .
S1 C1 C2 N1 -1.72(12) . . . .
C2 N1 C3 S2 177.43(8) . . . .
C4 N1 C3 S2 3.63(14) . . . .
C2 N1 C3 S1 -3.09(12) . . . .
C4 N1 C3 S1 -176.90(7) . . . .
C1 S1 C3 N1 1.61(8) . . . .
C1 S1 C3 S2 -178.91(8) . . . .
C3 N1 C4 C5 85.48(11) . . . .
C2 N1 C4 C5 -88.10(11) . . . .
N1 C4 C5 O2 3.79(14) . . . .
N1 C4 C5 O3 -175.42(8) . . . .
